data_4324052
loop_
_publ_author_name
'Katrin K\"ohler'
'Herbert W. Roesky'
'Axel Herzog'
'Heinz Gornitzka'
'Alexander Steiner'
'Isabel Us\'on'

_publ_section_title
;
 Syntheses, Structures, and Reactivity of a Series of
 (Pentamethylcyclopentadienyl)molybdenum(V) and -tungsten(V) Imido
 Complexes
;
_journal_name_full 'Inorganic Chemistry'
_journal_page_first 1773
_journal_page_last 1777
_journal_paper_doi 10.1021/ic950919x
_journal_volume 35
_journal_year 1996
_chemical_formula_sum 'C14 H24 Cl2 Mo N'
_chemical_formula_weight 373.18
_chemical_name_systematic
; 
 ? 
;
_space_group_IT_number 19
_symmetry_cell_setting orthorhombic
_symmetry_space_group_name_Hall 'P 2ac 2ab'
_symmetry_space_group_name_H-M 'P 21 21 21'
_atom_sites_solution_hydrogens geom
_atom_sites_solution_primary direct
_atom_sites_solution_secondary difmap
_audit_creation_method SHELXL
_cell_angle_alpha 90.00
_cell_angle_beta 90.00
_cell_angle_gamma 90.00
_cell_formula_units_Z 4
_cell_length_a 8.6040(10)
_cell_length_b 12.0490(10)
_cell_length_c 17.020(2)
_cell_measurement_temperature 223(2)
_cell_volume 1764.5(3)
_computing_structure_refinement 'SHELXL-93 (Sheldrick, 1993)'
_computing_structure_solution 'SHELXS-86 (Sheldrick, 1990)'
_diffrn_ambient_temperature 223(2)
_diffrn_radiation_monochromator graphite
_diffrn_radiation_source 'fine-focus sealed tube'
_diffrn_radiation_type MoK\a
_diffrn_radiation_wavelength 0.71073
_diffrn_reflns_av_R_equivalents 0.0394
_diffrn_reflns_av_sigmaI/netI 0.0254
_diffrn_reflns_limit_h_max 9
_diffrn_reflns_limit_h_min -9
_diffrn_reflns_limit_k_max 12
_diffrn_reflns_limit_k_min -12
_diffrn_reflns_limit_l_max 18
_diffrn_reflns_limit_l_min -18
_diffrn_reflns_number 8121
_diffrn_reflns_theta_max 22.51
_diffrn_reflns_theta_min 3.59
_exptl_absorpt_coefficient_mu 1.032
_exptl_crystal_density_diffrn 1.405
_exptl_crystal_F_000 764
_exptl_crystal_size_max 0.40
_exptl_crystal_size_mid 0.40
_exptl_crystal_size_min 0.30
_refine_diff_density_max 0.247
_refine_diff_density_min -0.414
_refine_diff_density_rms 0.049
_refine_ls_abs_structure_details 'Flack H D (1983), Acta Cryst. A39, 876-881'
_refine_ls_abs_structure_Flack -0.02(6)
_refine_ls_extinction_method none
_refine_ls_goodness_of_fit_all 1.057
_refine_ls_goodness_of_fit_obs 1.055
_refine_ls_matrix_type full
_refine_ls_number_parameters 171
_refine_ls_number_reflns 2293
_refine_ls_number_restraints 0
_refine_ls_restrained_S_all 1.066
_refine_ls_restrained_S_obs 1.055
_refine_ls_R_factor_all 0.0217
_refine_ls_R_factor_obs 0.0213
_refine_ls_shift/esd_max 0.004
_refine_ls_shift/esd_mean 0.000
_refine_ls_structure_factor_coef Fsqd
_refine_ls_weighting_details 'w=1/[\s^2^(Fo^2^)+(0.0312P)^2^+0.7687P] where P=(Fo^2^+2Fc^2^)/3'
_refine_ls_weighting_scheme calc
_refine_ls_wR_factor_all 0.0570
_refine_ls_wR_factor_obs 0.0561
_reflns_number_observed 2269
_reflns_number_total 2294
_reflns_observed_criterion >2sigma(I)
_cod_data_source_file ic950919x_3.cif
_cod_data_source_block roe437
_cod_depositor_comments
;
The following automatic conversions were performed:

'_refine_ls_weighting_scheme' value 'calc
w=1/[\s^2^(Fo^2^)+(0.0312P)^2^+0.7687P] where P=(Fo^2^+2Fc^2^)/3' was
changed to 'calc'. New tag '_refine_ls_weighting_details' was
created. The value of the new tag was set to
'w=1/[\s^2^(Fo^2^)+(0.0312P)^2^+0.7687P] where P=(Fo^2^+2Fc^2^)/3'.

Automatic conversion script
Id: cif_fix_values 3143 2015-03-26 13:38:13Z robertas 
;
_cod_database_code 4324052

loop_
_symmetry_equiv_pos_as_xyz
'x, y, z'
'-x+1/2, -y, z+1/2'
'-x, y+1/2, -z+1/2'
'x+1/2, -y+1/2, -z'

loop_
_atom_site_aniso_label
_atom_site_aniso_U_11
_atom_site_aniso_U_22
_atom_site_aniso_U_33
_atom_site_aniso_U_23
_atom_site_aniso_U_13
_atom_site_aniso_U_12
Mo1 0.0357(2) 0.03278(15) 0.0298(2) 0.00219(11) -0.00171(11) 0.00054(12)
Cl1 0.0817(7) 0.0675(6) 0.0500(5) 0.0107(4) -0.0292(5) -0.0137(6)
Cl2 0.0735(7) 0.0531(5) 0.0709(6) -0.0038(4) 0.0083(7) 0.0238(6)
N1 0.0400(15) 0.0339(13) 0.0407(13) 0.0018(11) -0.0009(12) 0.0000(12)
C11 0.043(2) 0.042(2) 0.061(2) 0.002(2) 0.007(2) -0.006(2)
C12 0.087(4) 0.071(3) 0.138(5) 0.050(3) 0.023(3) -0.006(3)
C13 0.086(4) 0.110(4) 0.107(4) 0.008(4) -0.023(3) -0.055(3)
C14 0.087(3) 0.104(4) 0.125(4) -0.014(4) 0.054(3) -0.013(3)
C1 0.091(3) 0.060(2) 0.051(2) 0.024(2) 0.036(2) 0.025(2)
C2 0.048(2) 0.052(2) 0.065(3) 0.025(2) 0.001(2) -0.005(2)
C3 0.052(2) 0.035(2) 0.046(2) 0.0043(14) -0.003(2) 0.001(2)
C4 0.040(2) 0.053(2) 0.058(2) 0.024(2) -0.007(2) 0.004(2)
C5 0.111(4) 0.049(2) 0.033(2) 0.008(2) -0.018(2) -0.009(2)
C6 0.215(8) 0.122(5) 0.106(4) 0.042(4) 0.111(5) 0.070(5)
C7 0.056(3) 0.119(4) 0.155(5) 0.063(4) -0.014(3) -0.032(3)
C8 0.141(5) 0.049(2) 0.074(3) -0.016(2) -0.002(3) 0.014(3)
C9 0.051(3) 0.089(3) 0.162(5) 0.059(4) -0.014(3) 0.012(3)
C10 0.230(8) 0.102(4) 0.056(3) 0.011(3) -0.064(4) -0.037(5)

loop_
_atom_site_label
_atom_site_type_symbol
_atom_site_fract_x
_atom_site_fract_y
_atom_site_fract_z
_atom_site_U_iso_or_equiv
_atom_site_thermal_displace_type
_atom_site_occupancy
_atom_site_calc_flag
_atom_site_refinement_flags
_atom_site_disorder_group
Mo1 Mo 0.17685(3) 0.50881(2) 0.873229(13) 0.03276(11) Uani 1 d . .
Cl1 Cl 0.33367(13) 0.53284(8) 0.98625(5) 0.0664(3) Uani 1 d . .
Cl2 Cl 0.3280(2) 0.35696(8) 0.82869(6) 0.0658(3) Uani 1 d . .
N1 N 0.0126(3) 0.4441(2) 0.90795(15) 0.0382(6) Uani 1 d . .
C11 C -0.1254(4) 0.3854(3) 0.9345(2) 0.0489(9) Uani 1 d . .
C12 C -0.0671(6) 0.2787(4) 0.9736(4) 0.099(2) Uani 1 d . .
H12A H -0.0056(43) 0.2366(18) 0.9363(9) 0.148 Uiso 1 calc R .
H12B H -0.1552(6) 0.2345(18) 0.9905(23) 0.148 Uiso 1 calc R .
H12C H -0.0036(42) 0.2974(4) 1.0188(16) 0.148 Uiso 1 calc R .
C13 C -0.2276(6) 0.3592(5) 0.8655(3) 0.101(2) Uani 1 d . .
H13A H -0.2673(39) 0.4277(6) 0.8433(15) 0.151 Uiso 1 calc R .
H13B H -0.3138(27) 0.3133(29) 0.8826(6) 0.151 Uiso 1 calc R .
H13C H -0.1678(14) 0.3198(30) 0.8261(11) 0.151 Uiso 1 calc R .
C14 C -0.2098(6) 0.4572(5) 0.9933(3) 0.105(2) Uani 1 d . .
H14A H -0.2214(45) 0.5315(11) 0.9722(11) 0.158 Uiso 1 calc R .
H14B H -0.1506(26) 0.4603(29) 1.0417(9) 0.158 Uiso 1 calc R .
H14C H -0.3116(21) 0.4259(20) 1.0037(20) 0.158 Uiso 1 calc R .
C1 C 0.2796(6) 0.6058(4) 0.7570(2) 0.0675(13) Uani 1 d . .
C2 C 0.3061(5) 0.6754(3) 0.8202(2) 0.0550(10) Uani 1 d . .
C3 C 0.1623(4) 0.7015(2) 0.8560(2) 0.0447(8) Uani 1 d . .
C4 C 0.0437(4) 0.6511(3) 0.8118(2) 0.0504(10) Uani 1 d . .
C5 C 0.1152(6) 0.5855(3) 0.7523(2) 0.0644(12) Uani 1 d . .
C6 C 0.4051(10) 0.5618(6) 0.7020(4) 0.147(3) Uani 1 d . .
H6A H 0.4497(56) 0.6230(9) 0.6726(29) 0.221 Uiso 1 calc R .
H6B H 0.3597(18) 0.5087(42) 0.6659(25) 0.221 Uiso 1 calc R .
H6C H 0.4858(39) 0.5258(49) 0.7326(4) 0.221 Uiso 1 calc R .
C7 C 0.4620(6) 0.7182(5) 0.8471(4) 0.110(2) Uani 1 d . .
H7A H 0.4819(25) 0.7898(19) 0.8230(23) 0.165 Uiso 1 calc R .
H7B H 0.5425(8) 0.6662(21) 0.8317(24) 0.165 Uiso 1 calc R .
H7C H 0.4617(18) 0.7260(36) 0.9038(5) 0.165 Uiso 1 calc R .
C8 C 0.1385(8) 0.7798(3) 0.9232(3) 0.088(2) Uani 1 d . .
H8A H 0.1613(45) 0.8549(6) 0.9063(7) 0.132 Uiso 1 calc R .
H8B H 0.2072(35) 0.7597(21) 0.9661(10) 0.132 Uiso 1 calc R .
H8C H 0.0314(15) 0.7756(24) 0.9408(15) 0.132 Uiso 1 calc R .
C9 C -0.1268(5) 0.6697(5) 0.8217(4) 0.101(2) Uani 1 d . .
H9A H -0.1588(11) 0.7327(23) 0.7902(20) 0.151 Uiso 1 calc R .
H9B H -0.1493(8) 0.6844(34) 0.8766(6) 0.151 Uiso 1 calc R .
H9C H -0.1830(6) 0.6041(15) 0.8049(24) 0.151 Uiso 1 calc R .
C10 C 0.0332(9) 0.5196(5) 0.6893(3) 0.129(3) Uani 1 d . .
H10A H 0.0340(58) 0.5612(22) 0.6405(9) 0.194 Uiso 1 calc R .
H10B H -0.0733(21) 0.5058(40) 0.7051(15) 0.194 Uiso 1 calc R .
H10C H 0.0864(40) 0.4494(22) 0.6817(23) 0.194 Uiso 1 calc R .

loop_
_atom_type_symbol
_atom_type_description
_atom_type_scat_dispersion_real
_atom_type_scat_dispersion_imag
_atom_type_scat_source
C C 0.0033 0.0016 'International Tables Vol C Tables 4.2.6.8 and 6.1.1.4'
H H 0.0000 0.0000 'International Tables Vol C Tables 4.2.6.8 and 6.1.1.4'
N N 0.0061 0.0033 'International Tables Vol C Tables 4.2.6.8 and 6.1.1.4'
Cl Cl 0.1484 0.1585 'International Tables Vol C Tables 4.2.6.8 and 6.1.1.4'
Mo Mo -1.6832 0.6857 'International Tables Vol C Tables 4.2.6.8 and 6.1.1.4'

loop_
_geom_angle_atom_site_label_1
_geom_angle_atom_site_label_2
_geom_angle_atom_site_label_3
_geom_angle
_geom_angle_site_symmetry_1
_geom_angle_site_symmetry_3
_geom_angle_publ_flag
N1 Mo1 C4 94.86(12) . . ?
N1 Mo1 C5 107.3(2) . . ?
C4 Mo1 C5 35.80(15) . . ?
N1 Mo1 C3 116.66(12) . . ?
C4 Mo1 C3 35.16(13) . . ?
C5 Mo1 C3 58.77(13) . . ?
N1 Mo1 Cl1 104.17(9) . . ?
C4 Mo1 Cl1 124.01(11) . . ?
C5 Mo1 Cl1 143.43(11) . . ?
C3 Mo1 Cl1 90.61(9) . . ?
N1 Mo1 Cl2 102.19(9) . . ?
C4 Mo1 Cl2 134.41(11) . . ?
C5 Mo1 Cl2 98.61(12) . . ?
C3 Mo1 Cl2 138.96(9) . . ?
Cl1 Mo1 Cl2 92.38(4) . . ?
N1 Mo1 C1 141.9(2) . . ?
C4 Mo1 C1 57.46(14) . . ?
C5 Mo1 C1 34.8(2) . . ?
C3 Mo1 C1 56.52(13) . . ?
Cl1 Mo1 C1 112.97(14) . . ?
Cl2 Mo1 C1 84.98(10) . . ?
N1 Mo1 C2 149.98(13) . . ?
C4 Mo1 C2 56.92(13) . . ?
C5 Mo1 C2 56.87(15) . . ?
C3 Mo1 C2 34.08(14) . . ?
Cl1 Mo1 C2 86.60(11) . . ?
Cl2 Mo1 C2 105.31(11) . . ?
C1 Mo1 C2 32.60(15) . . ?
C11 N1 Mo1 177.3(2) . . ?
N1 C11 C13 109.7(3) . . ?
N1 C11 C14 108.7(3) . . ?
C13 C11 C14 110.9(4) . . ?
N1 C11 C12 106.0(3) . . ?
C13 C11 C12 110.8(4) . . ?
C14 C11 C12 110.5(4) . . ?
C2 C1 C5 108.0(4) . . ?
C2 C1 C6 124.9(6) . . ?
C5 C1 C6 127.2(6) . . ?
C2 C1 Mo1 73.9(2) . . ?
C5 C1 Mo1 67.1(2) . . ?
C6 C1 Mo1 125.6(3) . . ?
C1 C2 C3 109.0(4) . . ?
C1 C2 C7 126.1(5) . . ?
C3 C2 C7 124.8(4) . . ?
C1 C2 Mo1 73.5(2) . . ?
C3 C2 Mo1 68.2(2) . . ?
C7 C2 Mo1 124.6(3) . . ?
C4 C3 C2 107.9(3) . . ?
C4 C3 C8 125.6(4) . . ?
C2 C3 C8 126.1(4) . . ?
C4 C3 Mo1 71.2(2) . . ?
C2 C3 Mo1 77.7(2) . . ?
C8 C3 Mo1 122.4(2) . . ?
C3 C4 C5 107.9(3) . . ?
C3 C4 C9 125.9(4) . . ?
C5 C4 C9 126.1(4) . . ?
C3 C4 Mo1 73.7(2) . . ?
C5 C4 Mo1 72.3(2) . . ?
C9 C4 Mo1 123.1(3) . . ?
C4 C5 C1 106.9(4) . . ?
C4 C5 C10 126.5(5) . . ?
C1 C5 C10 126.0(5) . . ?
C4 C5 Mo1 71.9(2) . . ?
C1 C5 Mo1 78.1(2) . . ?
C10 C5 Mo1 121.9(3) . . ?

loop_
_geom_bond_atom_site_label_1
_geom_bond_atom_site_label_2
_geom_bond_distance
_geom_bond_site_symmetry_2
_geom_bond_publ_flag
Mo1 N1 1.719(3) . ?
Mo1 C4 2.312(3) . ?
Mo1 C5 2.317(4) . ?
Mo1 C3 2.344(3) . ?
Mo1 Cl1 2.3674(9) . ?
Mo1 Cl2 2.3695(10) . ?
Mo1 C1 2.462(4) . ?
Mo1 C2 2.466(4) . ?
N1 C11 1.454(4) . ?
C11 C13 1.500(6) . ?
C11 C14 1.508(6) . ?
C11 C12 1.532(6) . ?
C1 C2 1.383(6) . ?
C1 C5 1.437(7) . ?
C1 C6 1.525(6) . ?
C2 C3 1.414(6) . ?
C2 C7 1.508(7) . ?
C3 C4 1.407(5) . ?
C3 C8 1.497(5) . ?
C4 C5 1.423(6) . ?
C4 C9 1.494(6) . ?
C5 C10 1.510(6) . ?
